data_2240317
loop_
_publ_author_name
'Liu, Zhimin'
'Zheng, Shengrun'
'Feng, Sisi'

_publ_section_title
;
 Crystal structure of
 [3-(1<i>H</i>-benzimidazol-2-yl)propanoato-\k<i>N</i>^3^][3-(1<i>H</i>-benzimidazol-2-yl)propanoic
 acid-\k<i>N</i>^3^]copper(I)
;
_journal_issue 1
_journal_name_full 'Acta Crystallographica Section E'
_journal_page_first m5
_journal_page_last m6
_journal_paper_doi 10.1107/S2056989014026656
_journal_volume 71
_journal_year 2015
_chemical_formula_iupac '[Cu (C10 H9 N2 O2) (C10 H10 N2 O2)]'
_chemical_formula_moiety 'C20 H19 Cu N4 O4'
_chemical_formula_sum 'C20 H19 Cu N4 O4'
_chemical_formula_weight 442.93
_chemical_name_systematic
;
[3-(1<i>H</i>-Benzimidazol-2-yl)propanoato-\k<i>N</i>^3^][3-(1<i>H</i>-benzimidazol-2-yl)propanoic acid-\k<i>N</i>^3^]copper(I)
;
_space_group_IT_number 15
_symmetry_cell_setting monoclinic
_symmetry_space_group_name_Hall '-C 2yc'
_symmetry_space_group_name_H-M 'C 1 2/c 1'
_atom_sites_solution_hydrogens geom
_atom_sites_solution_primary direct
_atom_sites_solution_secondary difmap
_audit_creation_method SHELXL-97
_cell_angle_alpha 90.00
_cell_angle_beta 121.949(2)
_cell_angle_gamma 90.00
_cell_formula_units_Z 4
_cell_length_a 21.137(5)
_cell_length_b 6.4979(14)
_cell_length_c 16.235(4)
_cell_measurement_reflns_used 1118
_cell_measurement_temperature 298(2)
_cell_measurement_theta_max 22.14
_cell_measurement_theta_min 2.27
_cell_volume 1892.0(8)
_computing_cell_refinement
;
SAINT (Bruker, 2002)
;
_computing_data_collection
;
APEX2 (Bruker, 2004)
;
_computing_data_reduction
;
SAINT (Bruker, 2002)
;
_computing_molecular_graphics
;
SHELXTL (Sheldrick, 2008)
;
_computing_publication_material
;
SHELXTL (Sheldrick, 2008)
;
_computing_structure_refinement
;
SHELXL97 (Sheldrick, 2008)
;
_computing_structure_solution
;
SHELXS97 (Sheldrick, 2008)
;
_diffrn_ambient_temperature 298(2)
_diffrn_measured_fraction_theta_full 0.997
_diffrn_measured_fraction_theta_max 0.997
_diffrn_measurement_device_type 'Bruker APEXII CCD'
_diffrn_measurement_method '\f and \w scans'
_diffrn_radiation_monochromator graphite
_diffrn_radiation_source 'fine-focus sealed tube'
_diffrn_radiation_type MoK\a
_diffrn_radiation_wavelength 0.71073
_diffrn_reflns_av_R_equivalents 0.0314
_diffrn_reflns_av_sigmaI/netI 0.0377
_diffrn_reflns_limit_h_max 25
_diffrn_reflns_limit_h_min -26
_diffrn_reflns_limit_k_max 7
_diffrn_reflns_limit_k_min -8
_diffrn_reflns_limit_l_max 20
_diffrn_reflns_limit_l_min -17
_diffrn_reflns_number 4975
_diffrn_reflns_theta_full 26.00
_diffrn_reflns_theta_max 26.00
_diffrn_reflns_theta_min 2.27
_exptl_absorpt_coefficient_mu 1.190
_exptl_absorpt_correction_T_max 0.7967
_exptl_absorpt_correction_T_min 0.7316
_exptl_absorpt_correction_type multi-scan
_exptl_absorpt_process_details
;
(SADABS; Sheldrick, 1996)
;
_exptl_crystal_colour yellow
_exptl_crystal_density_diffrn 1.555
_exptl_crystal_density_method 'not measured'
_exptl_crystal_description block
_exptl_crystal_F_000 912
_exptl_crystal_size_max 0.28
_exptl_crystal_size_mid 0.24
_exptl_crystal_size_min 0.20
_refine_diff_density_max 0.286
_refine_diff_density_min -0.261
_refine_ls_extinction_method none
_refine_ls_goodness_of_fit_ref 1.009
_refine_ls_hydrogen_treatment constr
_refine_ls_matrix_type full
_refine_ls_number_parameters 134
_refine_ls_number_reflns 1855
_refine_ls_number_restraints 0
_refine_ls_restrained_S_all 1.009
_refine_ls_R_factor_all 0.0565
_refine_ls_R_factor_gt 0.0382
_refine_ls_shift/su_max 0.000
_refine_ls_shift/su_mean 0.000
_refine_ls_structure_factor_coef Fsqd
_refine_ls_weighting_details 'calc w=1/[\s^2^(Fo^2^)+(0.0474P)^2^+1.3591P] where P=(Fo^2^+2Fc^2^)/3'
_refine_ls_weighting_scheme calc
_refine_ls_wR_factor_gt 0.0906
_refine_ls_wR_factor_ref 0.1011
_reflns_number_gt 1370
_reflns_number_total 1855
_reflns_threshold_expression I>2sigma(I)
_cod_data_source_file im2457sup1.cf
_cod_data_source_block I
_cod_original_cell_volume 1892.0(7)
_cod_original_sg_symbol_H-M 'C 2/c'
_cod_database_code 2240317
_cod_database_fobs_code 2240317

loop_
_symmetry_equiv_pos_as_xyz
'x, y, z'
'-x, y, -z+1/2'
'x+1/2, y+1/2, z'
'-x+1/2, y+1/2, -z+1/2'
'-x, -y, -z'
'x, -y, z-1/2'
'-x+1/2, -y+1/2, -z'
'x+1/2, -y+1/2, z-1/2'

loop_
_atom_site_type_symbol
_atom_site_label
_atom_site_fract_x
_atom_site_fract_y
_atom_site_fract_z
_atom_site_U_iso_or_equiv
_atom_site_adp_type
_atom_site_calc_flag
_atom_site_refinement_flags
_atom_site_occupancy
_atom_site_symmetry_multiplicity
Cu Cu1 0.2500 0.2500 0.0000 0.0438(2) Uani d S 1 2
N N1 0.22545(12) 0.4838(3) 0.04227(16) 0.0377(5) Uani d . 1 1
N N2 0.16621(13) 0.7649(3) 0.03970(17) 0.0406(6) Uani d . 1 1
H H2A 0.1312 0.8548 0.0199 0.049 Uiso calc R 1 1
C C1 0.27220(15) 0.5977(4) 0.12627(19) 0.0359(6) Uani d . 1 1
C C7 0.16303(15) 0.5906(4) -0.00686(19) 0.0369(6) Uani d . 1 1
C C6 0.23477(16) 0.7750(4) 0.1243(2) 0.0386(6) Uani d . 1 1
C C2 0.34360(16) 0.5579(5) 0.2038(2) 0.0480(7) Uani d . 1 1
H H2 0.3692 0.4396 0.2059 0.058 Uiso calc R 1 1
C C9 0.03220(15) 0.4427(4) -0.0953(2) 0.0441(7) Uani d . 1 1
H H9A 0.0238 0.5342 -0.0548 0.053 Uiso calc R 1 1
H H9B -0.0124 0.4456 -0.1598 0.053 Uiso calc R 1 1
C C10 0.04164(16) 0.2279(4) -0.0559(2) 0.0418(7) Uani d . 1 1
C C5 0.26760(17) 0.9213(5) 0.1980(2) 0.0496(8) Uani d . 1 1
H H5 0.2430 1.0421 0.1954 0.059 Uiso calc R 1 1
C C8 0.09664(15) 0.5287(5) -0.1016(2) 0.0439(7) Uani d . 1 1
H H8A 0.1118 0.4256 -0.1310 0.053 Uiso calc R 1 1
H H8B 0.0789 0.6475 -0.1443 0.053 Uiso calc R 1 1
C C3 0.37526(18) 0.7010(5) 0.2779(2) 0.0520(8) Uani d . 1 1
H H3 0.4228 0.6775 0.3314 0.062 Uiso calc R 1 1
C C4 0.33771(18) 0.8787(5) 0.2743(2) 0.0532(8) Uani d . 1 1
H H4 0.3609 0.9718 0.3254 0.064 Uiso calc R 1 1
O O2 -0.00441(13) 0.1776(3) -0.03148(19) 0.0594(6) Uani d . 1 1
H H2B 0.0009 0.0554 -0.0166 0.089 Uiso calc PR 0.50 1
O O1 0.08916(14) 0.1136(4) -0.05134(19) 0.0717(7) Uani d . 1 1

loop_
_atom_site_aniso_label
_atom_site_aniso_U_11
_atom_site_aniso_U_22
_atom_site_aniso_U_33
_atom_site_aniso_U_12
_atom_site_aniso_U_13
_atom_site_aniso_U_23
Cu1 0.0501(3) 0.0312(3) 0.0496(3) 0.0076(2) 0.0261(3) -0.0045(2)
N1 0.0411(12) 0.0305(13) 0.0430(13) 0.0056(10) 0.0234(11) 0.0001(10)
N2 0.0450(13) 0.0300(13) 0.0523(15) 0.0121(11) 0.0295(12) 0.0029(11)
C1 0.0414(15) 0.0297(15) 0.0442(16) 0.0002(12) 0.0278(13) -0.0006(12)
C7 0.0421(15) 0.0327(15) 0.0406(15) 0.0062(13) 0.0250(13) 0.0068(12)
C6 0.0456(16) 0.0323(16) 0.0483(16) 0.0016(13) 0.0319(14) 0.0006(13)
C2 0.0433(16) 0.0448(19) 0.0552(19) 0.0062(14) 0.0256(15) 0.0004(15)
C9 0.0420(16) 0.0406(18) 0.0459(17) 0.0105(13) 0.0207(14) 0.0035(13)
C10 0.0392(15) 0.0414(18) 0.0429(16) 0.0052(14) 0.0203(13) -0.0018(13)
C5 0.061(2) 0.0399(18) 0.061(2) -0.0009(15) 0.0415(18) -0.0099(15)
C8 0.0484(16) 0.0423(18) 0.0426(16) 0.0092(14) 0.0252(14) 0.0075(13)
C3 0.0431(17) 0.062(2) 0.0504(18) -0.0074(15) 0.0242(15) -0.0065(16)
C4 0.058(2) 0.055(2) 0.0547(19) -0.0152(17) 0.0351(17) -0.0184(16)
O2 0.0629(14) 0.0438(13) 0.0855(17) -0.0025(12) 0.0489(14) -0.0009(13)
O1 0.0807(16) 0.0472(15) 0.111(2) 0.0285(13) 0.0671(16) 0.0266(14)

loop_
_atom_type_symbol
_atom_type_description
_atom_type_scat_dispersion_real
_atom_type_scat_dispersion_imag
_atom_type_scat_source
C C 0.0033 0.0016 'International Tables Vol C Tables 4.2.6.8 and 6.1.1.4'
H H 0.0000 0.0000 'International Tables Vol C Tables 4.2.6.8 and 6.1.1.4'
N N 0.0061 0.0033 'International Tables Vol C Tables 4.2.6.8 and 6.1.1.4'
O O 0.0106 0.0060 'International Tables Vol C Tables 4.2.6.8 and 6.1.1.4'
Cu Cu 0.3201 1.2651 'International Tables Vol C Tables 4.2.6.8 and 6.1.1.4'

loop_
_geom_angle_atom_site_label_1
_geom_angle_atom_site_label_2
_geom_angle_atom_site_label_3
_geom_angle_site_symmetry_1
_geom_angle
N1 Cu1 N1 7 180.00(13)
C7 N1 C1 . 106.0(2)
C7 N1 Cu1 . 126.43(19)
C1 N1 Cu1 . 127.13(17)
C7 N2 C6 . 108.4(2)
C7 N2 H2A . 125.8
C6 N2 H2A . 125.8
C2 C1 C6 . 120.6(3)
C2 C1 N1 . 130.9(3)
C6 C1 N1 . 108.5(2)
N1 C7 N2 . 111.5(2)
N1 C7 C8 . 125.2(2)
N2 C7 C8 . 123.3(2)
N2 C6 C1 . 105.7(2)
N2 C6 C5 . 132.5(3)
C1 C6 C5 . 121.9(3)
C3 C2 C1 . 117.3(3)
C3 C2 H2 . 121.3
C1 C2 H2 . 121.3
C10 C9 C8 . 116.5(2)
C10 C9 H9A . 108.2
C8 C9 H9A . 108.2
C10 C9 H9B . 108.2
C8 C9 H9B . 108.2
H9A C9 H9B . 107.3
O1 C10 O2 . 124.5(3)
O1 C10 C9 . 120.7(3)
O2 C10 C9 . 114.8(2)
C4 C5 C6 . 116.7(3)
C4 C5 H5 . 121.7
C6 C5 H5 . 121.7
C7 C8 C9 . 114.6(2)
C7 C8 H8A . 108.6
C9 C8 H8A . 108.6
C7 C8 H8B . 108.6
C9 C8 H8B . 108.6
H8A C8 H8B . 107.6
C2 C3 C4 . 121.4(3)
C2 C3 H3 . 119.3
C4 C3 H3 . 119.3
C5 C4 C3 . 122.0(3)
C5 C4 H4 . 119.0
C3 C4 H4 . 119.0
C10 O2 H2B . 109.5

loop_
_geom_bond_atom_site_label_1
_geom_bond_atom_site_label_2
_geom_bond_site_symmetry_2
_geom_bond_distance
Cu1 N1 7 1.851(2)
Cu1 N1 . 1.851(2)
N1 C7 . 1.321(3)
N1 C1 . 1.399(3)
N2 C7 . 1.343(3)
N2 C6 . 1.373(4)
N2 H2A . 0.8600
C1 C2 . 1.385(4)
C1 C6 . 1.388(4)
C7 C8 . 1.488(4)
C6 C5 . 1.392(4)
C2 C3 . 1.381(4)
C2 H2 . 0.9300
C9 C10 . 1.504(4)
C9 C8 . 1.526(4)
C9 H9A . 0.9700
C9 H9B . 0.9700
C10 O1 . 1.220(3)
C10 O2 . 1.273(3)
C5 C4 . 1.366(4)
C5 H5 . 0.9300
C8 H8A . 0.9700
C8 H8B . 0.9700
C3 C4 . 1.384(4)
C3 H3 . 0.9300
C4 H4 . 0.9300
O2 H2B . 0.8200

loop_
_geom_hbond_atom_site_label_D
_geom_hbond_atom_site_label_H
_geom_hbond_atom_site_label_A
_geom_hbond_site_symmetry_A
_geom_hbond_distance_DH
_geom_hbond_distance_HA
_geom_hbond_distance_DA
_geom_hbond_angle_DHA
N2 H2A O1 1_565 0.86 1.97 2.725(3) 146.4
O2 H2B O2 5 0.82 1.69 2.491(5) 166.2

loop_
_geom_torsion_atom_site_label_1
_geom_torsion_atom_site_label_2
_geom_torsion_atom_site_label_3
_geom_torsion_atom_site_label_4
_geom_torsion
C7 N1 C1 C2 179.1(3)
Cu1 N1 C1 C2 -8.4(4)
C7 N1 C1 C6 0.0(3)
Cu1 N1 C1 C6 172.48(18)
C1 N1 C7 N2 -0.2(3)
Cu1 N1 C7 N2 -172.78(17)
C1 N1 C7 C8 -179.9(2)
Cu1 N1 C7 C8 7.5(4)
C6 N2 C7 N1 0.4(3)
C6 N2 C7 C8 -180.0(2)
C7 N2 C6 C1 -0.4(3)
C7 N2 C6 C5 178.9(3)
C2 C1 C6 N2 -179.0(2)
N1 C1 C6 N2 0.2(3)
C2 C1 C6 C5 1.7(4)
N1 C1 C6 C5 -179.1(2)
C6 C1 C2 C3 0.0(4)
N1 C1 C2 C3 -179.0(3)
C8 C9 C10 O1 -16.7(4)
C8 C9 C10 O2 165.2(3)
N2 C6 C5 C4 178.6(3)
C1 C6 C5 C4 -2.2(4)
N1 C7 C8 C9 103.1(3)
N2 C7 C8 C9 -76.5(3)
C10 C9 C8 C7 -74.7(3)
C1 C2 C3 C4 -1.0(4)
C6 C5 C4 C3 1.2(4)
C2 C3 C4 C5 0.4(5)
